data_7040201
loop_
_publ_author_name
'Alnajrani, Mohammed N.'
'Mair, Francis S.'

_publ_section_title
;
 Bidentate forms of \b-triketimines: syntheses, characterization and
 outstanding performance of enamine-diimine cobalt complexes in isoprene
 polymerization.
;
_journal_issue 25
_journal_name_full 'Dalton transactions (Cambridge, England : 2003)'
_journal_page_first 10435
_journal_page_last 10446
_journal_paper_doi 10.1039/c6dt01064d
_journal_volume 45
_journal_year 2016
_chemical_formula_moiety 'C34 H43 Br2 Co N3, 1.01(C5.95 H3.97 Cl2)'
_chemical_formula_sum 'C40 H47 Br2 Cl2 Co N3'
_chemical_formula_weight 859.45
_space_group_crystal_system monoclinic
_space_group_IT_number 14
_space_group_name_Hall '-P 2yn'
_space_group_name_H-M_alt 'P 1 21/n 1'
_symmetry_space_group_name_Hall '-P 2yn'
_symmetry_space_group_name_H-M 'P 1 21/n 1'
_atom_sites_solution_hydrogens geom
_atom_sites_solution_primary iterative
_audit_creation_date 2014-11-22
_audit_creation_method
;
Olex2 1.2
(compiled 2014.08.28 svn.r2986 for OlexSys, GUI svn.r4874)
;
_audit_update_record
;
2016-04-20 deposited with the CCDC.
2016-05-24 downloaded from the CCDC.
;
_cell_angle_alpha 90
_cell_angle_beta 96.021(6)
_cell_angle_gamma 90
_cell_formula_units_Z 4
_cell_length_a 15.6906(11)
_cell_length_b 14.9680(10)
_cell_length_c 17.0951(13)
_cell_measurement_reflns_used 5044
_cell_measurement_temperature 150.01(13)
_cell_measurement_theta_max 27.5540
_cell_measurement_theta_min 3.8340
_cell_volume 3992.8(5)
_computing_cell_refinement
;
CrysAlisPro, Agilent Technologies,
Version 1.171.37.33 (release 27-03-2014 CrysAlis171 .NET)
(compiled Mar 27 2014,17:12:48)
;
_computing_data_collection
;
CrysAlisPro, Agilent Technologies,
Version 1.171.37.33 (release 27-03-2014 CrysAlis171 .NET)
(compiled Mar 27 2014,17:12:48)
;
_computing_data_reduction
;
CrysAlisPro, Agilent Technologies,
Version 1.171.37.33 (release 27-03-2014 CrysAlis171 .NET)
(compiled Mar 27 2014,17:12:48)
;
_computing_molecular_graphics 'Olex2 (Dolomanov et al., 2009)'
_computing_publication_material 'Olex2 (Dolomanov et al., 2009)'
_computing_structure_refinement 'ShelXL (Sheldrick, 2008)'
_computing_structure_solution
;
Superflip (Palatinus & Chapuis, 2007;Palatinus & van der Lee, 2008;
Palatinus et al., 2012)
;
_diffrn_ambient_environment N~2~
_diffrn_ambient_temperature 150.01(13)
_diffrn_detector 'CCD plate'
_diffrn_detector_area_resol_mean 8.0714
_diffrn_detector_type Eos
_diffrn_measured_fraction_theta_full 0.998
_diffrn_measured_fraction_theta_max 0.868
_diffrn_measurement_details
;
  1 omega  -51.00  -17.00   1.0000   25.0000
omega____ theta____ kappa____ phi______ frames
    -      -22.9725   57.0000    0.0000 34

  2 omega  -98.00   17.00   1.0000   25.0000
omega____ theta____ kappa____ phi______ frames
    -      -22.9725   19.0000  150.0000 115

  3 omega  -15.00   21.00   1.0000   25.0000
omega____ theta____ kappa____ phi______ frames
    -      -22.9725  -99.0000   30.0000 36

  4 omega   42.00   86.00   1.0000   25.0000
omega____ theta____ kappa____ phi______ frames
    -       24.0662  178.0000  -30.0000 44

  5 omega  -23.00    2.00   1.0000   25.0000
omega____ theta____ kappa____ phi______ frames
    -      -22.9725  -96.0000 -142.0000 25

  6 omega    1.00   26.00   1.0000   25.0000
omega____ theta____ kappa____ phi______ frames
    -      -22.9725  -99.0000 -150.0000 25
;
_diffrn_measurement_device 'four-circle diffractometer'
_diffrn_measurement_device_type 'SuperNova, Single source at offset, Eos'
_diffrn_measurement_method '\w scans'
_diffrn_orient_matrix_UB_11 -0.0159058000
_diffrn_orient_matrix_UB_12 0.0442994000
_diffrn_orient_matrix_UB_13 0.0015708000
_diffrn_orient_matrix_UB_21 0.0099572000
_diffrn_orient_matrix_UB_22 0.0075062000
_diffrn_orient_matrix_UB_23 -0.0389941000
_diffrn_orient_matrix_UB_31 -0.0414163000
_diffrn_orient_matrix_UB_32 -0.0150777000
_diffrn_orient_matrix_UB_33 -0.0146802000
_diffrn_radiation_monochromator mirror
_diffrn_radiation_probe x-ray
_diffrn_radiation_type MoK\a
_diffrn_radiation_wavelength 0.71073
_diffrn_reflns_av_R_equivalents 0.0405
_diffrn_reflns_av_unetI/netI 0.0750
_diffrn_reflns_Laue_measured_fraction_full 0.998
_diffrn_reflns_Laue_measured_fraction_max 0.868
_diffrn_reflns_limit_h_max 20
_diffrn_reflns_limit_h_min -21
_diffrn_reflns_limit_k_max 19
_diffrn_reflns_limit_k_min -19
_diffrn_reflns_limit_l_max 20
_diffrn_reflns_limit_l_min -21
_diffrn_reflns_number 17840
_diffrn_reflns_point_group_measured_fraction_full 0.998
_diffrn_reflns_point_group_measured_fraction_max 0.868
_diffrn_reflns_theta_full 25.242
_diffrn_reflns_theta_max 28.714
_diffrn_reflns_theta_min 3.281
_diffrn_source 'SuperNova (Mo) X-ray Source'
_exptl_absorpt_coefficient_mu 2.596
_exptl_absorpt_correction_T_max 1.00000
_exptl_absorpt_correction_T_min 0.70490
_exptl_absorpt_correction_type multi-scan
_exptl_absorpt_process_details
;
CrysAlisPro, Agilent Technologies,
Version 1.171.37.33 (release 27-03-2014 CrysAlis171 .NET)
(compiled Mar 27 2014,17:12:48)
Empirical absorption correction using spherical harmonics,
 implemented in SCALE3 ABSPACK scaling algorithm.
;
_exptl_crystal_colour green
_exptl_crystal_colour_primary green
_exptl_crystal_density_diffrn 1.430
_exptl_crystal_F_000 1756
_exptl_crystal_size_max 0.2
_exptl_crystal_size_mid 0.2
_exptl_crystal_size_min 0.2
_refine_diff_density_max 0.890
_refine_diff_density_min -1.117
_refine_diff_density_rms 0.081
_refine_ls_extinction_method none
_refine_ls_goodness_of_fit_ref 1.046
_refine_ls_hydrogen_treatment constr
_refine_ls_matrix_type full
_refine_ls_number_parameters 482
_refine_ls_number_reflns 8966
_refine_ls_number_restraints 121
_refine_ls_restrained_S_all 1.096
_refine_ls_R_factor_all 0.1060
_refine_ls_R_factor_gt 0.0522
_refine_ls_shift/su_max 0.001
_refine_ls_shift/su_mean 0.000
_refine_ls_structure_factor_coef Fsqd
_refine_ls_weighting_details 'w=1/[\s^2^(Fo^2^)+(0.0524P)^2^+0.9430P] where P=(Fo^2^+2Fc^2^)/3'
_refine_ls_weighting_scheme calc
_refine_ls_wR_factor_gt 0.1105
_refine_ls_wR_factor_ref 0.1293
_reflns_Friedel_coverage 0.000
_reflns_number_gt 5405
_reflns_number_total 8966
_reflns_threshold_expression 'I > 2\s(I)'
_cod_data_source_file c6dt01064d2.cif
_cod_data_source_block II
_cod_database_code 7040201
_shelxl_version_number 2014/6
_chemical_oxdiff_formula C34H43N3Co1Br2
_shelx_space_group_comment
;
The symmetry employed for this shelxl refinement is uniquely defined
by the following loop, which should always be used as a source of
symmetry information in preference to the above space-group names.
They are only intended as comments.
;
_reflns_odcompleteness_completeness 99.69
_reflns_odcompleteness_iscentric 1
_reflns_odcompleteness_theta 26.32
_olex2_refinement_description
;
1. Fixed Uiso
 At 1.2 times of:
  All C(H) groups, All N(H) groups
 At 1.5 times of:
  All C(H,H,H) groups
2. Shared sites
{C40B, C1A}
{C1B, C36B}
{Cl38, C1H}
{Cl1, C2A}
3. Restrained distances
 C39A-Cl1 \\sim Cl1-C37A
 with sigma of 0.02
 C37B-C36B \\sim C36B-C35B
 with sigma of 0.02
 C35A-C40B \\sim C40B-C39A
 with sigma of 0.02
 C35A-C36B \\sim C36B-C37A
 with sigma of 0.02
 C35B-C40B \\sim C40B-C39B
 with sigma of 0.02
 C37B-Cl38 \\sim Cl38-C39B
 with sigma of 0.02
4. Rigid bond restraints
 Cl2A, Cl2B
 with sigma for 1-2 distances of 0.01 and sigma for 1-3 distances of 0.01
 Cl2A, Cl2B, C36B
 with sigma for 1-2 distances of 0.01 and sigma for 1-3 distances of 0.01
5. Uiso/Uaniso restraints and constraints
Cl2B \\sim Cl2A: within 1.7A with sigma of 0.04 and sigma for terminal atoms of
0.08
Uanis(Cl1) = Uanis(C2A)
Uanis(Cl1) = Uanis(C2A)
Uanis(C1A) = Uanis(C40B)
Uanis(C40B) = Uanis(C1A)
Uanis(C36B) = Uanis(C1B)
Uanis(C1B) = Uanis(C36B)
Uanis(C1H) = Uanis(Cl38)
Uanis(Cl38) = Uanis(C1H)
6. Rigid body (RIGU) restrains
 C39B, Cl1, C35B, C1A, C36B, Cl2B, C37B, C1H, Cl2A, Cl38, C35A, C1B, C40B,
 C37A, C39A, C2A
 with sigma for 1-2 distances of 0.004 and sigma for 1-3 distances of 0.004
7. Others
 Sof(Cl1)=Sof(Cl2B)=Sof(C1A)=Sof(H1AA)=Sof(C36B)=Sof(C1H)=Sof(H1H)=1-FVAR(1)
 Sof(Cl38)=Sof(C1B)=Sof(Cl2A)=Sof(C40B)=Sof(H40B)=Sof(C2A)=Sof(H2A)=FVAR(1)
 Fixed Sof: C39A(0.5) H39A(0.5) C35A(0.5) C39B(0.5) H39B(0.5) C35B(0.5)
 C37B(0.5) H37B(0.5) C37A(0.5) H37A(0.5)
8.a Aromatic/amide H refined with riding coordinates:
 N3(H3), C19(H19), C21(H21), C30(H30), C12(H12), C28(H28), C10(H10), C1A(H1AA),
  C39A(H39A), C39B(H39B), C37B(H37B), C40B(H40B), C1H(H1H), C2A(H2A), C37A(H37A)
8.b Idealised Me refined as rotating group:
 C16(H16A,H16B,H16C), C1(H1A,H1B,H1C), C33(H33A,H33B,H33C), C5(H5A,H5B,H5C),
 C7(H7A,H7B,H7C), C24(H24A,H24B,H24C), C15(H15A,H15B,H15C), C25(H25A,H25B,H25C),
  C23(H23A,H23B,H23C), C34(H34A,H34B,H34C), C14(H14A,H14B,H14C), C32(H32A,H32B,
 H32C)
;
_olex2_submission_special_instructions 'No special instructions were received'

loop_
_space_group_symop_operation_xyz
'x, y, z'
'-x+1/2, y+1/2, -z+1/2'
'-x, -y, -z'
'x-1/2, -y-1/2, z-1/2'

loop_
_atom_site_label
_atom_site_type_symbol
_atom_site_fract_x
_atom_site_fract_y
_atom_site_fract_z
_atom_site_U_iso_or_equiv
_atom_site_adp_type
_atom_site_occupancy
_atom_site_site_symmetry_order
_atom_site_calc_flag
_atom_site_refinement_flags_posn
_atom_site_refinement_flags_adp
_atom_site_refinement_flags_occupancy
_atom_site_disorder_assembly
_atom_site_disorder_group
Br1 Br 0.83307(3) 0.26319(3) 0.81131(2) 0.04484(14) Uani 1 1 d . . . . .
Br2 Br 0.59157(3) 0.31995(3) 0.79735(3) 0.06025(17) Uani 1 1 d . . . . .
Co1 Co 0.73024(3) 0.37742(3) 0.78166(3) 0.03257(15) Uani 1 1 d . . . . .
N1 N 0.75910(18) 0.4944(2) 0.83706(17) 0.0303(7) Uani 1 1 d . . . . .
N2 N 0.73477(17) 0.4313(2) 0.67404(17) 0.0301(7) Uani 1 1 d . . . . .
N3 N 0.95379(19) 0.5140(2) 0.65660(19) 0.0454(9) Uani 1 1 d . . . . .
H3 H 0.9174 0.4971 0.6184 0.054 Uiso 1 1 calc R . . . .
C19 C 0.6859(3) 0.2832(3) 0.5027(2) 0.0568(14) Uani 1 1 d . . . . .
H19 H 0.7139 0.2412 0.4746 0.068 Uiso 1 1 calc R . . . .
C20 C 0.6011(4) 0.2994(4) 0.4815(3) 0.0747(18) Uani 1 1 d . . . . .
C29 C 1.2165(2) 0.4995(3) 0.6295(2) 0.0406(10) Uani 1 1 d . . . . .
C2 C 0.8044(2) 0.5537(3) 0.8068(2) 0.0330(9) Uani 1 1 d . . . . .
C6 C 0.9237(2) 0.5434(3) 0.7218(2) 0.0315(9) Uani 1 1 d . . . . .
C4 C 0.7794(2) 0.5013(3) 0.6633(2) 0.0327(9) Uani 1 1 d . . . . .
C8 C 0.7297(2) 0.5128(3) 0.9136(2) 0.0358(9) Uani 1 1 d . . . . .
C16 C 0.5901(2) 0.5687(3) 0.8443(2) 0.0467(11) Uani 1 1 d . . . . .
H16A H 0.6184 0.6087 0.8115 0.070 Uiso 1 1 calc GR . . . .
H16B H 0.5385 0.5961 0.8582 0.070 Uiso 1 1 calc GR . . . .
H16C H 0.5761 0.5142 0.8161 0.070 Uiso 1 1 calc GR . . . .
C1 C 0.8208(3) 0.6429(3) 0.8457(2) 0.0439(10) Uani 1 1 d . . . . .
H1A H 0.7672 0.6719 0.8511 0.066 Uiso 1 1 calc GR . . . .
H1B H 0.8543 0.6792 0.8141 0.066 Uiso 1 1 calc GR . . . .
H1C H 0.8516 0.6345 0.8968 0.066 Uiso 1 1 calc GR . . . .
C33 C 1.3123(2) 0.4964(3) 0.6233(3) 0.0529(12) Uani 1 1 d . . . . .
H33A H 1.3272 0.5413 0.5870 0.079 Uiso 1 1 calc GR . . . .
H33B H 1.3276 0.4386 0.6050 0.079 Uiso 1 1 calc GR . . . .
H33C H 1.3428 0.5075 0.6741 0.079 Uiso 1 1 calc GR . . . .
C17 C 0.6880(2) 0.3905(3) 0.6061(2) 0.0359(10) Uani 1 1 d . . . . .
C18 C 0.7318(3) 0.3275(3) 0.5650(2) 0.0387(10) Uani 1 1 d . . . . .
C22 C 0.6024(3) 0.4106(3) 0.5861(3) 0.0509(12) Uani 1 1 d . . . . .
C21 C 0.5606(3) 0.3637(4) 0.5220(3) 0.0731(18) Uani 1 1 d . . . . .
H21 H 0.5033 0.3765 0.5063 0.088 Uiso 1 1 calc R . . . .
C5 C 0.7753(2) 0.5486(3) 0.5858(2) 0.0423(10) Uani 1 1 d . . . . .
H5A H 0.7876 0.5071 0.5457 0.063 Uiso 1 1 calc GR . . . .
H5B H 0.8167 0.5960 0.5890 0.063 Uiso 1 1 calc GR . . . .
H5C H 0.7190 0.5730 0.5731 0.063 Uiso 1 1 calc GR . . . .
C7 C 0.9874(2) 0.5766(3) 0.7865(2) 0.0519(12) Uani 1 1 d . . . . .
H7A H 1.0419 0.5489 0.7824 0.078 Uiso 1 1 calc GR . . . .
H7B H 0.9681 0.5621 0.8364 0.078 Uiso 1 1 calc GR . . . .
H7C H 0.9931 0.6403 0.7822 0.078 Uiso 1 1 calc GR . . . .
C24 C 0.5535(5) 0.2492(5) 0.4126(3) 0.129(3) Uani 1 1 d . . . . .
H24A H 0.5714 0.2712 0.3642 0.194 Uiso 1 1 calc GR . . . .
H24B H 0.4929 0.2582 0.4128 0.194 Uiso 1 1 calc GR . . . .
H24C H 0.5662 0.1866 0.4175 0.194 Uiso 1 1 calc GR . . . .
C31 C 1.0809(3) 0.5776(3) 0.6087(2) 0.0486(12) Uani 1 1 d . . . . .
C13 C 0.6485(3) 0.5484(3) 0.9179(2) 0.0400(10) Uani 1 1 d . . . . .
C15 C 0.6469(4) 0.5722(4) 1.1397(3) 0.088(2) Uani 1 1 d . . . . .
H15A H 0.5969 0.6094 1.1329 0.132 Uiso 1 1 calc GR . . . .
H15B H 0.6920 0.6031 1.1711 0.132 Uiso 1 1 calc GR . . . .
H15C H 0.6337 0.5178 1.1656 0.132 Uiso 1 1 calc GR . . . .
C25 C 0.5568(3) 0.4791(4) 0.6298(3) 0.0736(17) Uani 1 1 d . . . . .
H25A H 0.5456 0.4553 0.6799 0.110 Uiso 1 1 calc GR . . . .
H25B H 0.5035 0.4943 0.5999 0.110 Uiso 1 1 calc GR . . . .
H25C H 0.5918 0.5315 0.6377 0.110 Uiso 1 1 calc GR . . . .
C3 C 0.8361(2) 0.5392(3) 0.7294(2) 0.0495(12) Uani 1 1 d . . . . .
C9 C 0.7848(3) 0.4961(3) 0.9812(2) 0.0418(10) Uani 1 1 d . . . . .
C30 C 1.1681(3) 0.5708(3) 0.6015(2) 0.0509(12) Uani 1 1 d . . . . .
H30 H 1.1947 0.6167 0.5766 0.061 Uiso 1 1 calc R . . . .
C26 C 1.0430(2) 0.5087(3) 0.6461(2) 0.0405(10) Uani 1 1 d . . . . .
C23 C 0.8249(3) 0.3087(3) 0.5865(2) 0.0453(11) Uani 1 1 d . . . . .
H23A H 0.8415 0.2577 0.5575 0.068 Uiso 1 1 calc GR . . . .
H23B H 0.8350 0.2966 0.6418 0.068 Uiso 1 1 calc GR . . . .
H23C H 0.8581 0.3596 0.5738 0.068 Uiso 1 1 calc GR . . . .
C12 C 0.6232(3) 0.5664(3) 0.9914(3) 0.0513(12) Uani 1 1 d . . . . .
H12 H 0.5689 0.5899 0.9948 0.062 Uiso 1 1 calc R . . . .
C34 C 1.0292(3) 0.6560(4) 0.5764(3) 0.085(2) Uani 1 1 d . . . . .
H34A H 1.0661 0.6980 0.5542 0.128 Uiso 1 1 calc GR . . . .
H34B H 1.0025 0.6842 0.6180 0.128 Uiso 1 1 calc GR . . . .
H34C H 0.9859 0.6360 0.5364 0.128 Uiso 1 1 calc GR . . . .
C27 C 1.0889(3) 0.4346(3) 0.6739(3) 0.0490(11) Uani 1 1 d . . . . .
C14 C 0.8734(3) 0.4581(3) 0.9762(3) 0.0536(12) Uani 1 1 d . . . . .
H14A H 0.8701 0.4100 0.9389 0.080 Uiso 1 1 calc GR . . . .
H14B H 0.8961 0.4362 1.0270 0.080 Uiso 1 1 calc GR . . . .
H14C H 0.9103 0.5040 0.9597 0.080 Uiso 1 1 calc GR . . . .
C28 C 1.1759(3) 0.4323(3) 0.6653(3) 0.0482(11) Uani 1 1 d . . . . .
H28 H 1.2079 0.3832 0.6846 0.058 Uiso 1 1 calc R . . . .
C10 C 0.7557(3) 0.5157(3) 1.0532(2) 0.0541(12) Uani 1 1 d . . . . .
H10 H 0.7918 0.5046 1.0988 0.065 Uiso 1 1 calc R . . . .
C11 C 0.6759(3) 0.5506(3) 1.0599(3) 0.0573(13) Uani 1 1 d . . . . .
C32 C 1.0463(3) 0.3594(4) 0.7127(4) 0.089(2) Uani 1 1 d . . . . .
H32A H 1.0188 0.3821 0.7562 0.133 Uiso 1 1 calc GR . . . .
H32B H 1.0885 0.3158 0.7315 0.133 Uiso 1 1 calc GR . . . .
H32C H 1.0043 0.3320 0.6754 0.133 Uiso 1 1 calc GR . . . .
Cl38 Cl 0.60946(18) 0.3196(2) 1.0588(2) 0.1102(12) Uani 0.509(5) 1 d . . P A 1
Cl1 Cl 0.88949(18) 0.24229(19) 1.1328(2) 0.1241(15) Uani 0.491(5) 1 d . . P A 2
Cl2B Cl 0.7605(5) 0.3211(3) 1.2462(2) 0.120(2) Uani 0.491(5) 1 d . U P A 2
C1A C 0.7597(4) 0.2615(3) 1.0227(3) 0.0667(13) Uani 0.491(5) 1 d . . P A 2
H1AA H 0.7943 0.2418 0.9851 0.080 Uiso 0.491(5) 1 calc R . P A 2
C1B C 0.7421(4) 0.3004(4) 1.1543(3) 0.0735(15) Uani 0.509(5) 1 d . . P A 1
C39A C 0.8438(6) 0.2402(6) 1.0439(6) 0.064(2) Uani 0.5 1 d . . P A 1
H39A H 0.8769 0.2234 1.0043 0.077 Uiso 0.5 1 calc R . P A 1
C35A C 0.7135(7) 0.2913(7) 1.0813(6) 0.058(2) Uani 0.5 1 d . . P A 1
C39B C 0.6717(7) 0.2869(7) 0.9999(7) 0.076(3) Uani 0.5 1 d . . P A 2
H39B H 0.6512 0.2835 0.9469 0.091 Uiso 0.5 1 calc R . P A 2
C35B C 0.7914(7) 0.2666(7) 1.0997(6) 0.069(2) Uani 0.5 1 d . . P A 2
Cl2A Cl 0.6944(5) 0.3329(5) 1.2346(3) 0.159(3) Uani 0.509(5) 1 d . U P A 1
C37B C 0.6542(8) 0.3251(9) 1.1270(8) 0.101(4) Uani 0.5 1 d . . P A 2
H37B H 0.6243 0.3497 1.1660 0.121 Uiso 0.5 1 calc R . P A 2
C40B C 0.7597(4) 0.2615(3) 1.0227(3) 0.0667(13) Uani 0.509(5) 1 d . . P A 1
H40B H 0.7351 0.2559 0.9710 0.080 Uiso 0.509(5) 1 calc R . P A 1
C36B C 0.7421(4) 0.3004(4) 1.1543(3) 0.0735(15) Uani 0.491(5) 1 d . U P A 2
C1H C 0.60946(18) 0.3196(2) 1.0588(2) 0.1102(12) Uani 0.491(5) 1 d . . P A 2
H1H H 0.5515 0.3327 1.0474 0.132 Uiso 0.491(5) 1 calc R . P A 2
C2A C 0.88949(18) 0.24229(19) 1.1328(2) 0.1241(15) Uani 0.509(5) 1 d . . P A 1
H2A H 0.9454 0.2251 1.1494 0.149 Uiso 0.509(5) 1 calc R . P A 1
C37A C 0.8284(7) 0.2753(7) 1.1807(7) 0.082(3) Uani 0.5 1 d . . P A 1
H37A H 0.8458 0.2812 1.2341 0.098 Uiso 0.5 1 calc R . P A 1

loop_
_atom_site_aniso_label
_atom_site_aniso_U_11
_atom_site_aniso_U_22
_atom_site_aniso_U_33
_atom_site_aniso_U_23
_atom_site_aniso_U_13
_atom_site_aniso_U_12
Br1 0.0554(3) 0.0410(3) 0.0377(2) 0.0035(2) 0.00297(18) 0.0127(2)
Br2 0.0544(3) 0.0406(3) 0.0923(4) -0.0074(3) 0.0385(3) -0.0126(2)
Co1 0.0355(3) 0.0272(3) 0.0358(3) -0.0003(3) 0.0073(2) -0.0010(2)
N1 0.0319(17) 0.0289(18) 0.0313(17) -0.0021(15) 0.0094(13) -0.0003(14)
N2 0.0248(16) 0.0335(19) 0.0313(17) -0.0010(16) -0.0006(13) 0.0026(14)
N3 0.0337(19) 0.063(3) 0.039(2) -0.0089(19) 0.0021(14) 0.0044(17)
C19 0.088(4) 0.052(3) 0.028(2) 0.002(2) -0.002(2) -0.032(3)
C20 0.090(4) 0.089(5) 0.038(3) 0.013(3) -0.023(3) -0.052(4)
C29 0.040(2) 0.046(3) 0.036(2) -0.009(2) 0.0069(18) 0.008(2)
C2 0.030(2) 0.035(2) 0.035(2) -0.004(2) 0.0086(16) -0.0070(18)
C6 0.031(2) 0.031(2) 0.032(2) 0.0014(19) 0.0057(15) -0.0062(17)
C4 0.0248(19) 0.040(2) 0.035(2) -0.004(2) 0.0090(15) -0.0002(18)
C8 0.045(2) 0.032(2) 0.033(2) -0.0046(19) 0.0132(17) -0.0042(19)
C16 0.032(2) 0.050(3) 0.060(3) -0.005(2) 0.0146(19) 0.008(2)
C1 0.056(3) 0.034(2) 0.043(2) 0.000(2) 0.0097(19) -0.005(2)
C33 0.046(3) 0.069(3) 0.045(3) -0.001(3) 0.0106(19) 0.012(2)
C17 0.039(2) 0.035(2) 0.032(2) 0.009(2) -0.0056(17) -0.0103(19)
C18 0.054(3) 0.034(2) 0.028(2) 0.008(2) 0.0007(18) -0.014(2)
C22 0.030(2) 0.069(3) 0.051(3) 0.025(3) -0.0101(19) -0.014(2)
C21 0.049(3) 0.104(5) 0.059(3) 0.032(4) -0.026(3) -0.033(3)
C5 0.038(2) 0.041(3) 0.048(3) 0.002(2) 0.0081(18) -0.005(2)
C7 0.038(2) 0.069(3) 0.048(3) -0.015(3) 0.0022(19) -0.014(2)
C24 0.144(6) 0.169(8) 0.062(4) -0.004(5) -0.047(4) -0.093(6)
C31 0.050(3) 0.057(3) 0.041(2) 0.005(2) 0.017(2) 0.022(2)
C13 0.042(2) 0.033(2) 0.048(3) -0.001(2) 0.0197(19) -0.004(2)
C15 0.104(4) 0.112(5) 0.055(3) -0.016(4) 0.044(3) -0.018(4)
C25 0.032(3) 0.089(4) 0.098(4) 0.029(4) -0.003(3) 0.009(3)
C3 0.041(2) 0.074(3) 0.035(2) -0.016(2) 0.0152(18) -0.024(2)
C9 0.051(3) 0.036(2) 0.039(2) 0.005(2) 0.0076(19) -0.006(2)
C30 0.054(3) 0.054(3) 0.049(3) 0.008(2) 0.028(2) 0.018(2)
C26 0.036(2) 0.046(3) 0.039(2) -0.007(2) 0.0036(17) 0.007(2)
C23 0.065(3) 0.037(3) 0.035(2) 0.000(2) 0.010(2) 0.002(2)
C12 0.053(3) 0.050(3) 0.057(3) -0.008(3) 0.030(2) -0.002(2)
C34 0.081(4) 0.085(4) 0.099(4) 0.046(4) 0.056(3) 0.048(3)
C27 0.041(3) 0.043(3) 0.063(3) 0.000(3) 0.003(2) -0.002(2)
C14 0.059(3) 0.054(3) 0.047(3) 0.006(3) 0.000(2) 0.003(2)
C28 0.041(3) 0.041(3) 0.060(3) 0.001(2) -0.002(2) 0.011(2)
C10 0.078(3) 0.053(3) 0.032(2) 0.000(2) 0.009(2) -0.014(3)
C11 0.072(3) 0.059(3) 0.045(3) -0.008(3) 0.025(2) -0.012(3)
C32 0.052(3) 0.063(4) 0.150(6) 0.037(4) 0.007(3) 0.001(3)
Cl38 0.0841(19) 0.088(2) 0.159(3) -0.023(2) 0.0173(17) -0.0065(15)
Cl1 0.0767(19) 0.072(2) 0.219(4) -0.038(2) -0.0063(19) -0.0113(14)
Cl2B 0.199(6) 0.101(3) 0.058(2) -0.024(2) -0.002(3) -0.005(4)
C1A 0.096(3) 0.043(3) 0.066(3) -0.010(3) 0.032(2) -0.022(3)
C1B 0.097(3) 0.061(4) 0.067(3) -0.018(3) 0.026(2) -0.030(3)
C39A 0.069(5) 0.024(5) 0.103(6) -0.013(5) 0.026(4) -0.014(4)
C35A 0.074(5) 0.046(5) 0.058(4) -0.017(4) 0.023(3) -0.023(4)
C39B 0.092(5) 0.050(6) 0.079(6) 0.017(5) -0.023(4) -0.035(4)
C35B 0.078(5) 0.054(6) 0.077(5) -0.016(4) 0.019(4) -0.028(4)
Cl2A 0.170(5) 0.200(6) 0.123(4) -0.111(4) 0.093(4) -0.119(5)
C37B 0.101(6) 0.079(9) 0.121(7) -0.005(6) 0.005(5) -0.029(5)
C40B 0.096(3) 0.043(3) 0.066(3) -0.010(3) 0.032(2) -0.022(3)
C36B 0.097(3) 0.061(4) 0.067(3) -0.018(3) 0.026(2) -0.030(3)
C1H 0.0841(19) 0.088(2) 0.159(3) -0.023(2) 0.0173(17) -0.0065(15)
C2A 0.0767(19) 0.072(2) 0.219(4) -0.038(2) -0.0063(19) -0.0113(14)
C37A 0.104(5) 0.041(6) 0.100(7) -0.009(5) 0.013(4) -0.040(4)

loop_
_atom_type_symbol
_atom_type_description
_atom_type_scat_dispersion_real
_atom_type_scat_dispersion_imag
_atom_type_scat_source
C C 0.0033 0.0016 'International Tables Vol C Tables 4.2.6.8 and 6.1.1.4'
H H 0.0000 0.0000 'International Tables Vol C Tables 4.2.6.8 and 6.1.1.4'
Br Br -0.2901 2.4595 'International Tables Vol C Tables 4.2.6.8 and 6.1.1.4'
Cl Cl 0.1484 0.1585 'International Tables Vol C Tables 4.2.6.8 and 6.1.1.4'
Co Co 0.3494 0.9721 'International Tables Vol C Tables 4.2.6.8 and 6.1.1.4'
N N 0.0061 0.0033 'International Tables Vol C Tables 4.2.6.8 and 6.1.1.4'

loop_
_geom_angle_atom_site_label_1
_geom_angle_atom_site_label_2
_geom_angle_atom_site_label_3
_geom_angle
Br1 Co1 Br2 108.97(3)
N1 Co1 Br1 114.28(9)
N1 Co1 Br2 115.03(8)
N2 Co1 Br1 113.30(8)
N2 Co1 Br2 111.55(8)
N2 Co1 N1 93.06(12)
C2 N1 Co1 121.3(2)
C2 N1 C8 118.2(3)
C8 N1 Co1 120.6(2)
C4 N2 Co1 121.9(3)
C4 N2 C17 118.0(3)
C17 N2 Co1 120.1(2)
C6 N3 C26 124.1(3)
C20 C19 C18 122.2(5)
C19 C20 C21 118.5(5)
C19 C20 C24 120.3(7)
C21 C20 C24 121.2(6)
C30 C29 C33 121.1(4)
C30 C29 C28 117.6(4)
C28 C29 C33 121.2(4)
N1 C2 C1 121.0(3)
N1 C2 C3 120.9(4)
C3 C2 C1 117.9(4)
N3 C6 C7 117.5(3)
N3 C6 C3 120.2(3)
C3 C6 C7 122.2(3)
N2 C4 C5 122.6(3)
N2 C4 C3 119.9(4)
C3 C4 C5 117.5(3)
C13 C8 N1 119.8(3)
C9 C8 N1 118.9(3)
C9 C8 C13 121.3(4)
C18 C17 N2 117.0(3)
C22 C17 N2 120.3(4)
C22 C17 C18 122.6(4)
C19 C18 C17 117.6(4)
C19 C18 C23 120.9(4)
C17 C18 C23 121.5(3)
C17 C22 C21 116.5(5)
C17 C22 C25 122.0(4)
C21 C22 C25 121.5(4)
C20 C21 C22 122.6(5)
C30 C31 C34 121.6(4)
C26 C31 C30 117.5(4)
C26 C31 C34 120.9(4)
C8 C13 C16 121.0(3)
C12 C13 C8 118.3(4)
C12 C13 C16 120.8(4)
C6 C3 C2 120.3(3)
C6 C3 C4 117.8(3)
C4 C3 C2 120.6(3)
C8 C9 C14 121.1(4)
C10 C9 C8 117.7(4)
C10 C9 C14 121.3(4)
C29 C30 C31 122.8(4)
C31 C26 N3 119.4(4)
C31 C26 C27 121.8(4)
C27 C26 N3 118.8(4)
C11 C12 C13 122.3(4)
C26 C27 C28 117.8(4)
C26 C27 C32 121.0(4)
C28 C27 C32 121.2(4)
C29 C28 C27 122.5(4)
C11 C10 C9 122.9(4)
C12 C11 C15 121.1(5)
C10 C11 C15 121.3(5)
C10 C11 C12 117.6(4)
C35B C1A C39B 119.2(7)
C35A C1B Cl2A 132.4(7)
C35A C1B C37A 119.9(8)
C37A C1B Cl2A 107.6(6)
C40B C39A C2A 124.6(8)
C1B C35A Cl38 115.0(7)
C1B C35A C40B 125.8(9)
C40B C35A Cl38 119.2(7)
C1A C39B C1H 123.8(8)
C1A C35B Cl1 124.1(8)
C1A C35B C36B 120.4(9)
C36B C35B Cl1 115.3(8)
C1H C37B C36B 132.5(12)
C39A C40B C35A 116.8(8)
C35B C36B Cl2B 133.2(7)
C35B C36B C37B 117.3(9)
C37B C36B Cl2B 109.5(7)
C37B C1H C39B 106.5(8)
C37A C2A C39A 106.9(7)
C2A C37A C1B 125.9(9)

loop_
_geom_bond_atom_site_label_1
_geom_bond_atom_site_label_2
_geom_bond_distance
Br1 Co1 2.3690(7)
Br2 Co1 2.3808(7)
Co1 N1 2.019(3)
Co1 N2 2.017(3)
N1 C2 1.279(5)
N1 C8 1.459(5)
N2 C4 1.283(5)
N2 C17 1.443(5)
N3 C6 1.330(5)
N3 C26 1.433(5)
C19 C20 1.364(7)
C19 C18 1.390(6)
C20 C21 1.380(8)
C20 C24 1.524(7)
C29 C33 1.519(5)
C29 C30 1.367(6)
C29 C28 1.369(6)
C2 C1 1.502(5)
C2 C3 1.477(5)
C6 C7 1.497(5)
C6 C3 1.396(5)
C4 C5 1.497(5)
C4 C3 1.477(5)
C8 C13 1.390(5)
C8 C9 1.390(5)
C16 C13 1.508(6)
C17 C18 1.398(6)
C17 C22 1.383(5)
C18 C23 1.495(6)
C22 C21 1.404(7)
C22 C25 1.495(7)
C31 C30 1.391(6)
C31 C26 1.379(6)
C31 C34 1.499(6)
C13 C12 1.384(5)
C15 C11 1.516(6)
C9 C14 1.513(6)
C9 C10 1.388(6)
C26 C27 1.380(6)
C12 C11 1.381(6)
C27 C28 1.389(5)
C27 C32 1.499(6)
C10 C11 1.372(6)
Cl38 C35A 1.691(11)
Cl1 C35B 1.625(12)
Cl2B C36B 1.598(7)
C1A C39B 1.446(10)
C1A C35B 1.360(11)
C1B C35A 1.289(10)
C1B Cl2A 1.702(7)
C1B C37A 1.433(11)
C39A C40B 1.369(10)
C39A C2A 1.610(11)
C35A C40B 1.372(10)
C39B C1H 1.554(11)
C35B C36B 1.371(11)
C37B C36B 1.456(12)
C37B C1H 1.299(12)
C2A C37A 1.413(11)

loop_
_geom_torsion_atom_site_label_1
_geom_torsion_atom_site_label_2
_geom_torsion_atom_site_label_3
_geom_torsion_atom_site_label_4
_geom_torsion
Co1 N1 C2 C1 176.0(3)
Co1 N1 C2 C3 1.1(5)
Co1 N1 C8 C13 -85.6(4)
Co1 N1 C8 C9 95.9(4)
Co1 N2 C4 C5 -172.4(3)
Co1 N2 C4 C3 6.2(5)
Co1 N2 C17 C18 -92.0(3)
Co1 N2 C17 C22 84.9(4)
N1 C2 C3 C6 -123.1(5)
N1 C2 C3 C4 43.6(6)
N1 C8 C13 C16 -0.3(6)
N1 C8 C13 C12 -179.0(4)
N1 C8 C9 C14 -1.0(6)
N1 C8 C9 C10 178.9(4)
N2 C4 C3 C2 -47.8(6)
N2 C4 C3 C6 119.3(4)
N2 C17 C18 C19 175.7(3)
N2 C17 C18 C23 -4.8(5)
N2 C17 C22 C21 -176.2(4)
N2 C17 C22 C25 4.3(6)
N3 C6 C3 C2 167.2(4)
N3 C6 C3 C4 0.1(6)
N3 C26 C27 C28 -178.0(4)
N3 C26 C27 C32 1.6(7)
C19 C20 C21 C22 -2.5(8)
C20 C19 C18 C17 -0.1(6)
C20 C19 C18 C23 -179.6(4)
C2 N1 C8 C13 95.4(4)
C2 N1 C8 C9 -83.2(5)
C6 N3 C26 C31 -95.8(5)
C6 N3 C26 C27 84.0(5)
C4 N2 C17 C18 87.1(4)
C4 N2 C17 C22 -96.0(4)
C8 N1 C2 C1 -5.0(5)
C8 N1 C2 C3 -179.9(3)
C8 C13 C12 C11 0.3(7)
C8 C9 C10 C11 -0.2(7)
C16 C13 C12 C11 -178.4(4)
C1 C2 C3 C6 61.9(6)
C1 C2 C3 C4 -131.4(4)
C33 C29 C30 C31 -177.6(4)
C33 C29 C28 C27 178.0(4)
C17 N2 C4 C5 8.4(5)
C17 N2 C4 C3 -172.9(3)
C17 C22 C21 C20 1.4(7)
C18 C19 C20 C21 1.8(7)
C18 C19 C20 C24 179.9(5)
C18 C17 C22 C21 0.5(6)
C18 C17 C22 C25 -179.0(4)
C22 C17 C18 C19 -1.1(6)
C22 C17 C18 C23 178.4(4)
C5 C4 C3 C2 131.0(4)
C5 C4 C3 C6 -62.0(5)
C7 C6 C3 C2 -10.1(7)
C7 C6 C3 C4 -177.2(4)
C24 C20 C21 C22 179.5(5)
C31 C26 C27 C28 1.9(6)
C31 C26 C27 C32 -178.5(5)
C13 C8 C9 C14 -179.5(4)
C13 C8 C9 C10 0.4(6)
C13 C12 C11 C15 179.1(5)
C13 C12 C11 C10 -0.1(8)
C25 C22 C21 C20 -179.1(5)
C9 C8 C13 C16 178.3(4)
C9 C8 C13 C12 -0.4(6)
C9 C10 C11 C15 -179.2(5)
C9 C10 C11 C12 0.1(7)
C30 C29 C28 C27 -0.2(6)
C30 C31 C26 N3 178.4(4)
C30 C31 C26 C27 -1.5(6)
C26 N3 C6 C7 2.8(6)
C26 N3 C6 C3 -174.6(4)
C26 C31 C30 C29 0.1(7)
C26 C27 C28 C29 -1.1(7)
C34 C31 C30 C29 -179.2(5)
C34 C31 C26 N3 -2.3(6)
C34 C31 C26 C27 177.9(5)
C14 C9 C10 C11 179.7(4)
C28 C29 C30 C31 0.6(7)
C32 C27 C28 C29 179.4(5)
Cl38 C35A C40B C39A 179.4(6)
Cl1 C35B C36B Cl2B -0.4(12)
Cl1 C35B C36B C37B 178.6(7)
C1A C39B C1H C37B 4.8(11)
C1A C35B C36B Cl2B -175.6(6)
C1A C35B C36B C37B 3.4(13)
C1B C35A C40B C39A -0.5(13)
C39A C2A C37A C1B 0.9(10)
C35A C1B C37A C2A 2.0(13)
C39B C1A C35B Cl1 -178.5(7)
C39B C1A C35B C36B -3.8(12)
C35B C1A C39B C1H -0.5(12)
Cl2A C1B C35A Cl38 2.2(12)
Cl2A C1B C35A C40B -178.0(6)
Cl2A C1B C37A C2A 178.5(7)
C40B C39A C2A C37A -3.9(9)
C36B C37B C1H C39B -5.7(16)
C1H C37B C36B Cl2B -178.5(11)
C1H C37B C36B C35B 2.2(18)
C2A C39A C40B C35A 3.8(11)
C37A C1B C35A Cl38 177.7(6)
C37A C1B C35A C40B -2.4(14)
